data_7713440
loop_
_publ_author_name
'Pandit, Nithun Ranjan'
'Bej, Sourav'
'Das, Riyanka'
'Ghosal, Nirajan'
'Mondal, Ananya'
'Pal, Ranjana'
'Ghosh, Meenakshi'
'Banerjee, Priyabrata'
'Biswas, Biplab'

_publ_section_title
;
 Anion directed structural tuning of azomethine derived two Zn2+-complexes
 with optoelectronic recognition of Cu2+ from aqueous medium with
 Anti-cancer activities: Expedition from micromolar to femtomolar
 sensitivity with DFT revelation
;
_journal_name_full 'Dalton Transactions'
_journal_paper_doi 10.1039/D3DT01901B
_journal_year 2023
_chemical_formula_sum 'C20 H28 Cl2 N4 O10 Zn'
_chemical_formula_weight 620.75
_space_group_crystal_system monoclinic
_space_group_IT_number 13
_space_group_name_Hall '-P 2yac'
_space_group_name_H-M_alt 'P 1 2/n 1'
_atom_sites_solution_hydrogens mixed
_audit_creation_method SHELXL-2018/3
_audit_update_record
;
2022-06-08 deposited with the CCDC.	2023-07-11 downloaded from the CCDC.
;
_cell_angle_alpha 90
_cell_angle_beta 96.744(3)
_cell_angle_gamma 90
_cell_formula_units_Z 2
_cell_length_a 10.7236(8)
_cell_length_b 7.8448(6)
_cell_length_c 15.7025(12)
_cell_measurement_reflns_used 20106
_cell_measurement_temperature 293(2)
_cell_measurement_theta_max 27.165
_cell_measurement_theta_min 1.912
_cell_volume 1311.82(17)
_computing_structure_refinement 'SHELXL-2018/3 (Sheldrick, 2018)'
_computing_structure_solution 'SHELXT 2014/5 (Sheldrick, 2014)'
_diffrn_ambient_temperature 293(2)
_diffrn_measured_fraction_theta_full 0.998
_diffrn_measured_fraction_theta_max 0.997
_diffrn_measurement_device_type 'Bruker APEX-II CCD'
_diffrn_measurement_method '\f and \w scans'
_diffrn_radiation_type MoK\a
_diffrn_radiation_wavelength 0.71073
_diffrn_reflns_av_R_equivalents 0.0336
_diffrn_reflns_av_unetI/netI 0.0210
_diffrn_reflns_Laue_measured_fraction_full 0.998
_diffrn_reflns_Laue_measured_fraction_max 0.997
_diffrn_reflns_limit_h_max 13
_diffrn_reflns_limit_h_min -13
_diffrn_reflns_limit_k_max 10
_diffrn_reflns_limit_k_min -10
_diffrn_reflns_limit_l_max 20
_diffrn_reflns_limit_l_min -20
_diffrn_reflns_number 19282
_diffrn_reflns_point_group_measured_fraction_full 0.998
_diffrn_reflns_point_group_measured_fraction_max 0.997
_diffrn_reflns_theta_full 25.242
_diffrn_reflns_theta_max 27.164
_diffrn_reflns_theta_min 2.185
_exptl_absorpt_coefficient_mu 1.199
_exptl_absorpt_correction_type multi-scan
_exptl_absorpt_process_details
'SADABS 2016/2: Krause, L., Herbst-Irmer, R., Sheldrick G.M. & Stalke D., J. Appl. Cryst. 48 (2015) 3-10'
_exptl_crystal_colour yellow
_exptl_crystal_density_diffrn 1.571
_exptl_crystal_description block
_exptl_crystal_F_000 640
_exptl_crystal_size_max 0.300
_exptl_crystal_size_mid 0.200
_exptl_crystal_size_min 0.100
_exptl_transmission_factor_max 0.885
_exptl_transmission_factor_min 0.748
_refine_diff_density_max 2.395
_refine_diff_density_min -0.811
_refine_diff_density_rms 0.107
_refine_ls_extinction_method none
_refine_ls_goodness_of_fit_ref 1.056
_refine_ls_hydrogen_treatment mixed
_refine_ls_matrix_type full
_refine_ls_number_parameters 184
_refine_ls_number_reflns 2910
_refine_ls_number_restraints 1
_refine_ls_restrained_S_all 1.056
_refine_ls_R_factor_all 0.0695
_refine_ls_R_factor_gt 0.0621
_refine_ls_shift/su_max 0.000
_refine_ls_shift/su_mean 0.000
_refine_ls_structure_factor_coef Fsqd
_refine_ls_weighting_details 'w=1/[\s^2^(Fo^2^)+(0.1166P)^2^+2.0514P] where P=(Fo^2^+2Fc^2^)/3'
_refine_ls_weighting_scheme calc
_refine_ls_wR_factor_gt 0.1796
_refine_ls_wR_factor_ref 0.1883
_reflns_Friedel_coverage 0.000
_reflns_number_gt 2549
_reflns_number_total 2910
_reflns_threshold_expression 'I > 2\s(I)'
_cod_data_source_file d3dt01901b2.cif
_cod_data_source_block shelx_CCDC1
_cod_depositor_comments
;
The following automatic conversions were performed:

data item '_exptl_absorpt_correction_type' value 'MULTI-SCAN' was
changed to 'multi-scan' in accordance with the
/home/data/users/saulius/crontab/automatic-downloads/rss-feeds/RSC/lib/dictionaries/cif_core.dic
dictionary named 'cif_core.dic' version 2.4.2 last updated on
2011-04-26.

Automatic conversion script
Id: cif_fix_values 8170 2020-07-09 18:12:32Z antanas 
;
_cod_original_sg_symbol_H-M 'P 2/n'
_cod_database_code 7713440
_shelx_shelxl_version_number 2018/3
_shelx_space_group_comment
;
The symmetry employed for this shelxl refinement is uniquely defined
by the following loop, which should always be used as a source of
symmetry information in preference to the above space-group names.
They are only intended as comments.
;
_shelx_estimated_absorpt_t_min 0.715
_shelx_estimated_absorpt_t_max 0.889

loop_
_space_group_symop_operation_xyz
'x, y, z'
'-x+1/2, y, -z+1/2'
'-x, -y, -z'
'x-1/2, -y, z-1/2'

loop_
_atom_site_label
_atom_site_type_symbol
_atom_site_fract_x
_atom_site_fract_y
_atom_site_fract_z
_atom_site_U_iso_or_equiv
_atom_site_adp_type
_atom_site_occupancy
_atom_site_site_symmetry_order
_atom_site_calc_flag
_atom_site_refinement_flags_posn
_atom_site_refinement_flags_adp
_atom_site_refinement_flags_occupancy
_atom_site_disorder_assembly
_atom_site_disorder_group
O5 O 0.7794(11) 0.662(2) 0.4848(11) 0.097(7) Uani 0.40(2) 1 d . . P A 1
O4 O 0.7380(13) 0.5879(12) 0.3948(15) 0.167(10) Uani 0.60(2) 1 d . . P A 2
Zn1 Zn 0.250000 0.61470(8) 0.250000 0.0361(2) Uani 1 2 d S T P . .
Cl1 Cl 0.69873(12) 0.74050(17) 0.40665(10) 0.0667(4) Uani 1 1 d . . . . .
N1 N 0.1065(3) 0.4262(4) 0.2183(2) 0.0371(6) Uani 1 1 d . . . . .
N2 N 0.1343(3) 0.6541(4) 0.34416(18) 0.0320(6) Uani 1 1 d . . . . .
O3 O 0.3549(3) 0.7991(4) 0.3415(2) 0.0494(7) Uani 1 1 d D . . . .
C5 C 0.0197(3) 0.4289(5) 0.2735(2) 0.0356(7) Uani 1 1 d . . . . .
C6 C 0.0383(3) 0.5610(5) 0.3414(2) 0.0388(8) Uani 1 1 d . . . . .
H H -0.019246 0.574537 0.380835 0.047 Uiso 1 1 calc R U . . .
C4 C -0.0793(4) 0.3155(6) 0.2687(3) 0.0490(9) Uani 1 1 d . . . . .
HA H -0.137228 0.318853 0.308294 0.059 Uiso 1 1 calc R U . . .
C3 C -0.0898(4) 0.1957(6) 0.2026(3) 0.0537(11) Uani 1 1 d . . . . .
HB H -0.155566 0.117766 0.197080 0.064 Uiso 1 1 calc R U . . .
C1 C 0.0940(4) 0.3111(6) 0.1552(3) 0.0464(9) Uani 1 1 d . . . . .
HC H 0.152499 0.309428 0.115953 0.056 Uiso 1 1 calc R U . . .
C7 C 0.1638(3) 0.7925(5) 0.4072(2) 0.0366(7) Uani 1 1 d . . . . .
C8 C 0.1137(4) 0.9580(5) 0.3654(3) 0.0516(10) Uani 1 1 d . . . . .
HD H 0.150547 0.976069 0.313292 0.077 Uiso 1 1 calc R U . . .
HE H 0.134784 1.051381 0.403883 0.077 Uiso 1 1 calc R U . . .
HF H 0.024050 0.950696 0.352611 0.077 Uiso 1 1 calc R U . . .
C2 C -0.0029(4) 0.1945(6) 0.1466(3) 0.0513(10) Uani 1 1 d . . . . .
HG H -0.008516 0.115061 0.102358 0.062 Uiso 1 1 calc R U . . .
C10 C 0.3069(4) 0.7939(6) 0.4232(3) 0.0454(9) Uani 1 1 d . . . . .
HH H 0.335527 0.892830 0.457099 0.055 Uiso 1 1 calc R U . . .
HI H 0.336749 0.692325 0.454454 0.055 Uiso 1 1 calc R U . . .
C9 C 0.1102(5) 0.7633(6) 0.4918(3) 0.0523(10) Uani 1 1 d . . . . .
HJ H 0.020136 0.767684 0.482166 0.078 Uiso 1 1 calc R U . . .
HK H 0.140397 0.850203 0.532004 0.078 Uiso 1 1 calc R U . . .
HL H 0.136156 0.653494 0.514307 0.078 Uiso 1 1 calc R U . . .
O6 O 0.7858(5) 0.8631(8) 0.3827(5) 0.123(2) Uani 1 1 d . . . . .
O1 O 0.6177(7) 0.8190(10) 0.4571(5) 0.138(2) Uani 1 1 d . . . . .
O2 O 0.6102(7) 0.7282(16) 0.3288(6) 0.205(5) Uani 1 1 d . . . . .
HM H 0.430(2) 0.815(8) 0.337(4) 0.072(17) Uiso 1 1 d D . . . .

loop_
_atom_site_aniso_label
_atom_site_aniso_U_11
_atom_site_aniso_U_22
_atom_site_aniso_U_33
_atom_site_aniso_U_23
_atom_site_aniso_U_13
_atom_site_aniso_U_12
O5 0.058(6) 0.108(12) 0.126(13) 0.049(10) 0.010(7) 0.026(6)
O4 0.125(10) 0.062(5) 0.32(3) -0.002(9) 0.052(13) 0.034(6)
Zn1 0.0312(3) 0.0411(4) 0.0376(4) 0.000 0.0110(2) 0.000
Cl1 0.0524(7) 0.0649(8) 0.0840(9) -0.0185(6) 0.0133(6) 0.0023(5)
N1 0.0354(15) 0.0394(15) 0.0370(15) -0.0037(12) 0.0061(12) -0.0007(12)
N2 0.0284(13) 0.0373(14) 0.0304(13) -0.0027(11) 0.0040(10) 0.0007(11)
O3 0.0333(14) 0.0622(18) 0.0538(16) -0.0133(14) 0.0096(12) -0.0094(13)
C5 0.0318(16) 0.0370(17) 0.0379(17) -0.0010(14) 0.0036(13) -0.0021(14)
C6 0.0338(17) 0.0464(19) 0.0378(18) -0.0051(15) 0.0111(14) -0.0049(15)
C4 0.041(2) 0.053(2) 0.054(2) -0.0052(19) 0.0070(17) -0.0127(18)
C3 0.044(2) 0.045(2) 0.069(3) -0.007(2) -0.003(2) -0.0076(18)
C1 0.048(2) 0.048(2) 0.043(2) -0.0111(17) 0.0059(16) 0.0019(18)
C7 0.0375(17) 0.0396(18) 0.0327(16) -0.0055(14) 0.0040(13) 0.0002(14)
C8 0.057(2) 0.042(2) 0.054(2) -0.0055(18) 0.0010(19) 0.0069(19)
C2 0.056(2) 0.042(2) 0.052(2) -0.0129(18) -0.0086(19) 0.0052(18)
C10 0.0382(19) 0.056(2) 0.0404(19) -0.0108(17) -0.0032(15) -0.0029(17)
C9 0.064(3) 0.057(3) 0.038(2) -0.0102(18) 0.0158(18) -0.002(2)
O6 0.078(3) 0.122(5) 0.168(6) 0.026(4) 0.004(4) -0.026(3)
O1 0.129(5) 0.164(6) 0.130(5) 0.003(5) 0.054(4) 0.038(5)
O2 0.112(5) 0.359(16) 0.144(6) -0.111(9) 0.019(5) -0.080(8)

loop_
_atom_type_symbol
_atom_type_description
_atom_type_scat_dispersion_real
_atom_type_scat_dispersion_imag
_atom_type_scat_source
C C 0.0033 0.0016 'International Tables Vol C Tables 4.2.6.8 and 6.1.1.4'
H H 0.0000 0.0000 'International Tables Vol C Tables 4.2.6.8 and 6.1.1.4'
Cl Cl 0.1484 0.1585 'International Tables Vol C Tables 4.2.6.8 and 6.1.1.4'
N N 0.0061 0.0033 'International Tables Vol C Tables 4.2.6.8 and 6.1.1.4'
O O 0.0106 0.0060 'International Tables Vol C Tables 4.2.6.8 and 6.1.1.4'
Zn Zn 0.2839 1.4301 'International Tables Vol C Tables 4.2.6.8 and 6.1.1.4'

loop_
_geom_angle_atom_site_label_1
_geom_angle_atom_site_label_2
_geom_angle_atom_site_label_3
_geom_angle
_geom_angle_site_symmetry_1
_geom_angle_site_symmetry_3
_geom_angle_publ_flag
N2 Zn1 N2 162.74(17) 2 . ?
N2 Zn1 N1 114.30(12) 2 . ?
N2 Zn1 N1 78.17(11) . . ?
N2 Zn1 N1 78.17(11) 2 2 ?
N2 Zn1 N1 114.30(12) . 2 ?
N1 Zn1 N1 93.10(17) . 2 ?
N2 Zn1 O3 75.10(11) 2 2 ?
N2 Zn1 O3 93.65(11) . 2 ?
N1 Zn1 O3 90.21(12) . 2 ?
N1 Zn1 O3 151.94(11) 2 2 ?
N2 Zn1 O3 93.65(11) 2 . ?
N2 Zn1 O3 75.10(11) . . ?
N1 Zn1 O3 151.94(11) . . ?
N1 Zn1 O3 90.21(12) 2 . ?
O3 Zn1 O3 99.78(18) 2 . ?
O4 Cl1 O1 137.0(8) . . ?
O4 Cl1 O6 110.8(7) . . ?
O1 Cl1 O6 109.0(5) . . ?
O4 Cl1 O2 90.5(11) . . ?
O1 Cl1 O2 96.8(5) . . ?
O6 Cl1 O2 101.9(5) . . ?
O1 Cl1 O5 93.0(7) . . ?
O6 Cl1 O5 98.9(6) . . ?
O2 Cl1 O5 152.6(9) . . ?
C1 N1 C5 118.1(3) . . ?
C1 N1 Zn1 130.1(3) . . ?
C5 N1 Zn1 111.8(2) . . ?
C6 N2 C7 124.0(3) . . ?
C6 N2 Zn1 116.5(2) . . ?
C7 N2 Zn1 119.4(2) . . ?
C10 O3 Zn1 110.3(2) . . ?
C10 O3 HM 122(4) . . ?
Zn1 O3 HM 118(4) . . ?
N1 C5 C4 122.8(4) . . ?
N1 C5 C6 115.4(3) . . ?
C4 C5 C6 121.8(3) . . ?
N2 C6 C5 118.1(3) . . ?
N2 C6 H 121.0 . . ?
C5 C6 H 121.0 . . ?
C5 C4 C3 118.0(4) . . ?
C5 C4 HA 121.0 . . ?
C3 C4 HA 121.0 . . ?
C2 C3 C4 119.1(4) . . ?
C2 C3 HB 120.5 . . ?
C4 C3 HB 120.5 . . ?
N1 C1 C2 122.0(4) . . ?
N1 C1 HC 119.0 . . ?
C2 C1 HC 119.0 . . ?
N2 C7 C8 107.5(3) . . ?
N2 C7 C9 113.6(3) . . ?
C8 C7 C9 110.7(3) . . ?
N2 C7 C10 104.3(3) . . ?
C8 C7 C10 111.2(4) . . ?
C9 C7 C10 109.4(3) . . ?
C7 C8 HD 109.5 . . ?
C7 C8 HE 109.5 . . ?
HD C8 HE 109.5 . . ?
C7 C8 HF 109.5 . . ?
HD C8 HF 109.5 . . ?
HE C8 HF 109.5 . . ?
C3 C2 C1 120.0(4) . . ?
C3 C2 HG 120.0 . . ?
C1 C2 HG 120.0 . . ?
O3 C10 C7 108.1(3) . . ?
O3 C10 HH 110.1 . . ?
C7 C10 HH 110.1 . . ?
O3 C10 HI 110.1 . . ?
C7 C10 HI 110.1 . . ?
HH C10 HI 108.4 . . ?
C7 C9 HJ 109.5 . . ?
C7 C9 HK 109.5 . . ?
HJ C9 HK 109.5 . . ?
C7 C9 HL 109.5 . . ?
HJ C9 HL 109.5 . . ?
HK C9 HL 109.5 . . ?

loop_
_geom_bond_atom_site_label_1
_geom_bond_atom_site_label_2
_geom_bond_distance
_geom_bond_site_symmetry_2
_geom_bond_publ_flag
O5 Cl1 1.543(12) . ?
O4 Cl1 1.289(9) . ?
Zn1 N2 2.062(3) 2 ?
Zn1 N2 2.062(3) . ?
Zn1 N1 2.150(3) . ?
Zn1 N1 2.150(3) 2 ?
Zn1 O3 2.246(3) 2 ?
Zn1 O3 2.246(3) . ?
Cl1 O1 1.386(6) . ?
Cl1 O6 1.421(6) . ?
Cl1 O2 1.460(8) . ?
N1 C1 1.335(5) . ?
N1 C5 1.345(5) . ?
N2 C6 1.260(5) . ?
N2 C7 1.478(4) . ?
O3 C10 1.438(5) . ?
O3 HM 0.83(2) . ?
C5 C4 1.380(5) . ?
C5 C6 1.484(5) . ?
C6 H 0.9300 . ?
C4 C3 1.394(6) . ?
C4 HA 0.9300 . ?
C3 C2 1.355(7) . ?
C3 HB 0.9300 . ?
C1 C2 1.379(6) . ?
C1 HC 0.9300 . ?
C7 C8 1.524(6) . ?
C7 C9 1.525(5) . ?
C7 C10 1.526(5) . ?
C8 HD 0.9600 . ?
C8 HE 0.9600 . ?
C8 HF 0.9600 . ?
C2 HG 0.9300 . ?
C10 HH 0.9700 . ?
C10 HI 0.9700 . ?
C9 HJ 0.9600 . ?
C9 HK 0.9600 . ?
C9 HL 0.9600 . ?
